data_4131493
loop_
_publ_author_name
'Hung, Chen-Hsun'
'Gandeepan, Parthasarathy'
'Cheng, Lin-Chieh'
'Chen, Liang-Yu'
'Cheng, Mu-Jeng'
'Cheng, Chien-Hong'

_publ_section_title
;
 Experimental and Theoretical Studies on Iron-Promoted Oxidative
 Annulation of Arylglyoxal with Alkyne: Unusual Addition and Migration on
 the Aryl Ring.
;
_journal_issue 47
_journal_name_full 'Journal of the American Chemical Society'
_journal_page_first 17015
_journal_page_last 17021
_journal_paper_doi 10.1021/jacs.7b05981
_journal_volume 139
_journal_year 2017
_chemical_formula_sum 'C18 H14 O2'
_chemical_formula_weight 262.29
_space_group_crystal_system monoclinic
_space_group_IT_number 14
_space_group_name_Hall '-P 2ybc'
_space_group_name_H-M_alt 'P 1 21/c 1'
_atom_sites_solution_hydrogens geom
_audit_creation_method SHELXL-2014/6
_cell_angle_alpha 90
_cell_angle_beta 108.297(5)
_cell_angle_gamma 90
_cell_formula_units_Z 8
_cell_length_a 25.138(6)
_cell_length_b 6.5629(16)
_cell_length_c 17.174(4)
_cell_measurement_reflns_used 1573
_cell_measurement_temperature 100(2)
_cell_measurement_theta_max 25.7344
_cell_measurement_theta_min 3.3550
_cell_volume 2690.1(11)
_computing_cell_refinement 'SAINT V8.34A (Bruker AXS Inc., 2013)'
_computing_data_collection 'APEX2 (Bruker AXS, 2010)'
_computing_data_reduction 'SAINT V8.34A (Bruker AXS Inc., 2013)'
_computing_molecular_graphics 'SHELXTL (Sheldrick, 2008)'
_computing_publication_material SHELXTL
_computing_structure_refinement 'SHELXL-2014/6 (Sheldrick, 2014)'
_diffrn_ambient_temperature 100(2)
_diffrn_detector_area_resol_mean 8.3333
_diffrn_measured_fraction_theta_full 0.955
_diffrn_measured_fraction_theta_max 0.917
_diffrn_measurement_device_type 'Bruker APEX-II CCD'
_diffrn_measurement_method '\f and \w scans'
_diffrn_radiation_type MoK\a
_diffrn_radiation_wavelength 0.71073
_diffrn_reflns_av_R_equivalents 0.0697
_diffrn_reflns_av_unetI/netI 0.0846
_diffrn_reflns_Laue_measured_fraction_full 0.955
_diffrn_reflns_Laue_measured_fraction_max 0.917
_diffrn_reflns_limit_h_max 31
_diffrn_reflns_limit_h_min 0
_diffrn_reflns_limit_k_max 0
_diffrn_reflns_limit_k_min -8
_diffrn_reflns_limit_l_max 20
_diffrn_reflns_limit_l_min -21
_diffrn_reflns_number 5149
_diffrn_reflns_point_group_measured_fraction_full 0.955
_diffrn_reflns_point_group_measured_fraction_max 0.917
_diffrn_reflns_theta_full 25.242
_diffrn_reflns_theta_max 26.961
_diffrn_reflns_theta_min 0.853
_exptl_absorpt_coefficient_mu 0.083
_exptl_absorpt_correction_T_max 0.9485
_exptl_absorpt_correction_T_min 0.7785
_exptl_absorpt_correction_type multi-scan
_exptl_absorpt_process_details 'TWINABS V2012/1 (Bruker AXS Inc.)'
_exptl_crystal_colour Red
_exptl_crystal_density_diffrn 1.295
_exptl_crystal_density_meas ?
_exptl_crystal_density_method 'not measured'
_exptl_crystal_description Lump
_exptl_crystal_F_000 1104
_exptl_crystal_size_max 0.20
_exptl_crystal_size_mid 0.15
_exptl_crystal_size_min 0.13
_refine_diff_density_max 0.262
_refine_diff_density_min -0.291
_refine_diff_density_rms 0.058
_refine_ls_extinction_method none
_refine_ls_goodness_of_fit_ref 1.072
_refine_ls_hydrogen_treatment constr
_refine_ls_matrix_type full
_refine_ls_number_parameters 366
_refine_ls_number_reflns 5149
_refine_ls_number_restraints 0
_refine_ls_restrained_S_all 1.072
_refine_ls_R_factor_all 0.1181
_refine_ls_R_factor_gt 0.0613
_refine_ls_shift/su_max 0.004
_refine_ls_shift/su_mean 0.001
_refine_ls_structure_factor_coef Fsqd
_refine_ls_weighting_details 'w=1/[\s^2^(Fo^2^)+(0.0715P)^2^+0.0626P] where P=(Fo^2^+2Fc^2^)/3'
_refine_ls_weighting_scheme calc
_refine_ls_wR_factor_gt 0.1392
_refine_ls_wR_factor_ref 0.1621
_reflns_Friedel_coverage 0.000
_reflns_number_gt 3114
_reflns_number_total 5149
_reflns_threshold_expression 'I > 2\s(I)'
_cod_data_source_file ja7b05981_si_003.cif
_cod_data_source_block T5
_cod_depositor_comments
;
The following automatic conversions were performed:

data item '_exptl_crystal_density_meas' value 'not measured' was
changed to '?' -- the value is perceived as not measured.

Automatic conversion script
Id: cif_fix_values 6909 2019-04-08 15:41:33Z antanas 

2020-04-07
Z value and formula fixed to values more according to usual
chemical conventions.                 miguel
;
_cod_original_formula_sum 'C36 H28 O4'
_cod_original_formula_weight 524.58
_cod_original_formula_units_Z 4
_cod_original_sg_symbol_H-M 'P 21/c'
_cod_database_code 4131493
_shelx_space_group_comment
;
The symmetry employed for this shelxl refinement is uniquely defined
by the following loop, which should always be used as a source of
symmetry information in preference to the above space-group names.
They are only intended as comments.
;
_shelxl_version_number 2014/6

loop_
_space_group_symop_operation_xyz
'x, y, z'
'-x, y+1/2, -z+1/2'
'-x, -y, -z'
'x, -y-1/2, z-1/2'

loop_
_atom_site_label
_atom_site_type_symbol
_atom_site_fract_x
_atom_site_fract_y
_atom_site_fract_z
_atom_site_U_iso_or_equiv
_atom_site_adp_type
_atom_site_occupancy
_atom_site_site_symmetry_order
_atom_site_calc_flag
_atom_site_refinement_flags_posn
_atom_site_refinement_flags_adp
C1 C 0.48763(18) 0.2498(5) -0.0544(2) 0.0193(10) Uani 1 1 d . .
C2 C 0.5460(2) 0.2736(6) -0.0630(2) 0.0246(11) Uani 1 1 d . .
C3 C 0.59527(18) 0.2836(5) 0.0119(2) 0.0205(9) Uani 1 1 d . .
C4 C 0.58776(18) 0.2736(5) 0.0864(2) 0.0222(10) Uani 1 1 d . .
C5 C 0.53213(19) 0.2556(5) 0.0974(2) 0.0194(9) Uani 1 1 d . .
C6 C 0.52477(19) 0.2533(6) 0.1744(2) 0.0216(11) Uani 1 1 d . .
H6 H 0.5566 0.2661 0.2218 0.026 Uiso 1 1 calc R U
C7 C 0.4726(2) 0.2328(5) 0.1837(2) 0.0254(11) Uani 1 1 d . .
H7 H 0.4695 0.2301 0.2374 0.030 Uiso 1 1 calc R U
C8 C 0.42412(19) 0.2161(6) 0.1163(2) 0.0238(10) Uani 1 1 d . .
C9 C 0.42990(19) 0.2203(6) 0.0385(2) 0.0236(10) Uani 1 1 d . .
H9 H 0.3975 0.2089 -0.0083 0.028 Uiso 1 1 calc R U
C10 C 0.48247(18) 0.2411(5) 0.0278(2) 0.0189(9) Uani 1 1 d . .
C11 C 0.65143(18) 0.2974(6) -0.0018(2) 0.0305(10) Uani 1 1 d . .
H11A H 0.6803 0.2393 0.0455 0.046 Uiso 1 1 calc R U
H11B H 0.6603 0.4405 -0.0084 0.046 Uiso 1 1 calc R U
H11C H 0.6503 0.2213 -0.0514 0.046 Uiso 1 1 calc R U
C12 C 0.63794(19) 0.2825(6) 0.1625(2) 0.0232(9) Uani 1 1 d . .
C13 C 0.66702(16) 0.4633(6) 0.1848(2) 0.0296(10) Uani 1 1 d . .
H13 H 0.6549 0.5822 0.1526 0.036 Uiso 1 1 calc R U
C14 C 0.71368(17) 0.4716(7) 0.2539(2) 0.0336(10) Uani 1 1 d . .
H14 H 0.7334 0.5964 0.2685 0.040 Uiso 1 1 calc R U
C15 C 0.73181(19) 0.3030(7) 0.3015(3) 0.0376(12) Uani 1 1 d . .
H15 H 0.7637 0.3112 0.3492 0.045 Uiso 1 1 calc R U
C16 C 0.70391(19) 0.1228(7) 0.2804(3) 0.0431(13) Uani 1 1 d . .
H16 H 0.7165 0.0045 0.3128 0.052 Uiso 1 1 calc R U
C17 C 0.65723(19) 0.1136(7) 0.2116(2) 0.0355(12) Uani 1 1 d . .
H17 H 0.6378 -0.0121 0.1975 0.043 Uiso 1 1 calc R U
C18 C 0.36794(19) 0.1907(7) 0.1289(3) 0.0378(12) Uani 1 1 d . .
H18A H 0.3385 0.1895 0.0756 0.057 Uiso 1 1 calc R U
H18B H 0.3615 0.3042 0.1619 0.057 Uiso 1 1 calc R U
H18C H 0.3672 0.0619 0.1575 0.057 Uiso 1 1 calc R U
C19 C 0.95348(18) 0.7416(6) 0.3952(2) 0.0207(10) Uani 1 1 d . .
C20 C 1.01299(18) 0.7536(5) 0.4580(2) 0.0188(9) Uani 1 1 d . .
C21 C 1.01672(18) 0.7549(5) 0.5457(2) 0.0198(10) Uani 1 1 d . .
C22 C 1.06952(19) 0.7663(6) 0.6052(2) 0.0217(9) Uani 1 1 d . .
H22 H 1.1020 0.7736 0.5883 0.026 Uiso 1 1 calc R U
C23 C 1.07542(18) 0.7671(6) 0.6887(2) 0.0238(10) Uani 1 1 d . .
C24 C 1.02699(17) 0.7530(6) 0.7104(2) 0.0216(10) Uani 1 1 d . .
H24 H 1.0300 0.7521 0.7670 0.026 Uiso 1 1 calc R U
C25 C 0.97379(19) 0.7402(6) 0.6523(2) 0.0229(10) Uani 1 1 d . .
H25 H 0.9414 0.7296 0.6694 0.027 Uiso 1 1 calc R U
C26 C 0.96863(18) 0.7431(6) 0.5690(2) 0.0191(10) Uani 1 1 d . .
C27 C 0.91181(17) 0.7336(5) 0.5063(2) 0.0191(9) Uani 1 1 d . .
C28 C 0.90472(18) 0.7342(6) 0.4244(2) 0.0232(10) Uani 1 1 d . .
C29 C 0.86159(17) 0.7202(6) 0.5356(2) 0.0222(9) Uani 1 1 d . .
C30 C 0.84163(18) 0.8918(7) 0.5659(2) 0.0347(11) Uani 1 1 d . .
H30 H 0.8606 1.0185 0.5703 0.042 Uiso 1 1 calc R U
C31 C 0.79376(18) 0.8756(7) 0.5896(3) 0.0425(12) Uani 1 1 d . .
H31 H 0.7799 0.9925 0.6095 0.051 Uiso 1 1 calc R U
C32 C 0.76603(18) 0.6912(7) 0.5847(3) 0.0382(12) Uani 1 1 d . .
H32 H 0.7333 0.6813 0.6010 0.046 Uiso 1 1 calc R U
C33 C 0.78699(18) 0.5185(7) 0.5551(3) 0.0388(11) Uani 1 1 d . .
H33 H 0.7684 0.3913 0.5517 0.047 Uiso 1 1 calc R U
C34 C 0.83444(17) 0.5325(6) 0.5309(2) 0.0315(10) Uani 1 1 d . .
H34 H 0.8485 0.4155 0.5113 0.038 Uiso 1 1 calc R U
C35 C 1.13165(18) 0.7812(7) 0.7532(3) 0.0379(11) Uani 1 1 d . .
H35A H 1.1329 0.9032 0.7867 0.057 Uiso 1 1 calc R U
H35B H 1.1610 0.7895 0.7270 0.057 Uiso 1 1 calc R U
H35C H 1.1377 0.6600 0.7883 0.057 Uiso 1 1 calc R U
C36 C 0.84853(17) 0.7269(7) 0.3594(2) 0.0335(11) Uani 1 1 d . .
H36A H 0.8189 0.7272 0.3853 0.050 Uiso 1 1 calc R U
H36B H 0.8458 0.6025 0.3268 0.050 Uiso 1 1 calc R U
H36C H 0.8443 0.8462 0.3236 0.050 Uiso 1 1 calc R U
O1 O 0.44682(13) 0.2391(4) -0.11717(15) 0.0267(7) Uani 1 1 d . .
O2 O 0.55165(13) 0.2835(4) -0.13165(16) 0.0308(8) Uani 1 1 d . .
O3 O 0.94922(14) 0.7370(4) 0.32251(15) 0.0314(8) Uani 1 1 d . .
O4 O 1.05352(12) 0.7621(4) 0.43372(16) 0.0256(7) Uani 1 1 d . .

loop_
_atom_site_aniso_label
_atom_site_aniso_U_11
_atom_site_aniso_U_22
_atom_site_aniso_U_33
_atom_site_aniso_U_23
_atom_site_aniso_U_13
_atom_site_aniso_U_12
C1 0.028(3) 0.016(2) 0.012(2) 0.0019(17) 0.0043(19) 0.0018(18)
C2 0.040(3) 0.017(2) 0.015(2) 0.0003(17) 0.0071(19) 0.0011(19)
C3 0.027(3) 0.014(2) 0.0206(19) 0.0014(15) 0.0083(19) 0.0024(17)
C4 0.031(3) 0.015(2) 0.020(2) -0.0015(16) 0.007(2) 0.0028(17)
C5 0.023(3) 0.016(2) 0.018(2) 0.0001(17) 0.0044(19) 0.0032(18)
C6 0.033(3) 0.018(2) 0.013(2) 0.0027(18) 0.0059(19) 0.0016(18)
C7 0.044(3) 0.019(2) 0.0167(19) 0.0004(17) 0.015(2) 0.0007(19)
C8 0.028(3) 0.023(2) 0.020(2) 0.0018(17) 0.0076(19) 0.0010(18)
C9 0.029(3) 0.021(2) 0.019(2) -0.0002(17) 0.0050(19) -0.0050(18)
C10 0.024(3) 0.017(2) 0.0177(19) 0.0006(18) 0.0087(19) -0.0020(17)
C11 0.038(3) 0.034(2) 0.020(2) -0.0004(17) 0.011(2) 0.0033(19)
C12 0.028(3) 0.027(2) 0.0136(19) -0.0034(15) 0.0044(17) -0.0013(18)
C13 0.030(3) 0.031(2) 0.026(2) -0.0046(17) 0.006(2) -0.0029(19)
C14 0.028(3) 0.040(3) 0.029(2) -0.0111(19) 0.004(2) -0.005(2)
C15 0.026(3) 0.061(3) 0.023(2) -0.003(2) 0.002(2) 0.000(2)
C16 0.044(3) 0.043(3) 0.031(3) 0.015(2) -0.004(2) -0.004(2)
C17 0.042(3) 0.028(3) 0.032(2) 0.0020(18) 0.003(2) -0.007(2)
C18 0.034(3) 0.051(3) 0.031(2) -0.003(2) 0.014(2) -0.006(2)
C19 0.022(3) 0.016(2) 0.025(2) 0.0031(17) 0.0090(18) 0.0046(17)
C20 0.023(3) 0.0102(19) 0.025(2) 0.0005(17) 0.0110(19) 0.0033(18)
C21 0.026(3) 0.016(2) 0.020(2) 0.0018(19) 0.010(2) 0.0002(18)
C22 0.019(3) 0.017(2) 0.031(2) 0.0019(18) 0.012(2) 0.0009(17)
C23 0.025(3) 0.025(2) 0.020(2) 0.0004(17) 0.0045(18) -0.0018(18)
C24 0.019(3) 0.030(2) 0.0183(19) 0.0008(18) 0.0093(18) 0.0003(18)
C25 0.018(3) 0.028(2) 0.022(2) 0.000(2) 0.0067(18) -0.0026(17)
C26 0.024(3) 0.013(2) 0.021(2) 0.0015(17) 0.0072(19) 0.0037(17)
C27 0.016(2) 0.0156(19) 0.027(2) -0.0005(16) 0.0086(18) -0.0006(16)
C28 0.020(3) 0.021(2) 0.025(2) 0.0004(17) 0.0031(19) -0.0034(17)
C29 0.013(2) 0.031(2) 0.021(2) -0.0008(16) 0.0028(17) -0.0007(17)
C30 0.032(3) 0.033(3) 0.048(3) -0.014(2) 0.024(2) -0.008(2)
C31 0.032(3) 0.051(3) 0.051(3) -0.013(2) 0.022(3) 0.002(2)
C32 0.018(3) 0.064(3) 0.034(3) 0.001(2) 0.010(2) -0.002(2)
C33 0.027(3) 0.040(3) 0.050(3) 0.010(2) 0.013(2) 0.001(2)
C34 0.021(2) 0.034(3) 0.040(2) 0.0053(19) 0.012(2) 0.0016(19)
C35 0.023(3) 0.053(3) 0.033(3) -0.001(2) 0.003(2) 0.000(2)
C36 0.024(3) 0.051(3) 0.024(2) 0.001(2) 0.006(2) -0.006(2)
O1 0.033(2) 0.0289(15) 0.0135(14) -0.0011(12) 0.0014(13) -0.0027(13)
O2 0.040(2) 0.0357(18) 0.0200(15) -0.0005(13) 0.0139(14) 0.0001(14)
O3 0.036(2) 0.0373(17) 0.0224(17) -0.0002(14) 0.0121(14) -0.0032(14)
O4 0.025(2) 0.0249(15) 0.0335(17) 0.0011(13) 0.0185(14) 0.0020(12)

loop_
_atom_type_symbol
_atom_type_description
_atom_type_scat_dispersion_real
_atom_type_scat_dispersion_imag
_atom_type_scat_source
C C 0.0033 0.0016 'International Tables Vol C Tables 4.2.6.8 and 6.1.1.4'
H H 0.0000 0.0000 'International Tables Vol C Tables 4.2.6.8 and 6.1.1.4'
O O 0.0106 0.0060 'International Tables Vol C Tables 4.2.6.8 and 6.1.1.4'

loop_
_geom_angle_atom_site_label_1
_geom_angle_atom_site_label_2
_geom_angle_atom_site_label_3
_geom_angle
O1 C1 C10 122.7(4)
O1 C1 C2 118.8(3)
C10 C1 C2 118.5(4)
O2 C2 C3 120.8(4)
O2 C2 C1 120.0(4)
C3 C2 C1 119.2(3)
C4 C3 C2 119.5(4)
C4 C3 C11 124.6(4)
C2 C3 C11 115.9(3)
C3 C4 C5 123.0(4)
C3 C4 C12 119.4(4)
C5 C4 C12 117.5(3)
C6 C5 C10 116.7(4)
C6 C5 C4 122.5(4)
C10 C5 C4 120.8(3)
C7 C6 C5 121.8(4)
C7 C6 H6 119.1
C5 C6 H6 119.1
C6 C7 C8 121.8(4)
C6 C7 H7 119.1
C8 C7 H7 119.1
C9 C8 C7 117.9(4)
C9 C8 C18 121.8(4)
C7 C8 C18 120.2(4)
C8 C9 C10 121.1(4)
C8 C9 H9 119.4
C10 C9 H9 119.4
C9 C10 C5 120.6(4)
C9 C10 C1 120.4(4)
C5 C10 C1 119.0(4)
C3 C11 H11A 109.5
C3 C11 H11B 109.5
H11A C11 H11B 109.5
C3 C11 H11C 109.5
H11A C11 H11C 109.5
H11B C11 H11C 109.5
C13 C12 C17 117.6(4)
C13 C12 C4 120.0(4)
C17 C12 C4 122.3(4)
C12 C13 C14 120.3(4)
C12 C13 H13 119.9
C14 C13 H13 119.9
C15 C14 C13 121.0(4)
C15 C14 H14 119.5
C13 C14 H14 119.5
C16 C15 C14 119.7(4)
C16 C15 H15 120.2
C14 C15 H15 120.2
C15 C16 C17 119.6(4)
C15 C16 H16 120.2
C17 C16 H16 120.2
C16 C17 C12 121.8(4)
C16 C17 H17 119.1
C12 C17 H17 119.1
C8 C18 H18A 109.5
C8 C18 H18B 109.5
H18A C18 H18B 109.5
C8 C18 H18C 109.5
H18A C18 H18C 109.5
H18B C18 H18C 109.5
O3 C19 C28 122.4(4)
O3 C19 C20 118.0(4)
C28 C19 C20 119.5(3)
O4 C20 C21 123.8(4)
O4 C20 C19 119.6(3)
C21 C20 C19 116.6(4)
C26 C21 C22 120.3(3)
C26 C21 C20 120.7(4)
C22 C21 C20 119.1(4)
C23 C22 C21 121.4(4)
C23 C22 H22 119.3
C21 C22 H22 119.3
C24 C23 C22 117.3(4)
C24 C23 C35 120.6(3)
C22 C23 C35 122.1(4)
C23 C24 C25 122.5(3)
C23 C24 H24 118.8
C25 C24 H24 118.8
C26 C25 C24 119.4(4)
C26 C25 H25 120.3
C24 C25 H25 120.3
C21 C26 C25 119.1(4)
C21 C26 C27 121.0(3)
C25 C26 C27 119.9(4)
C28 C27 C26 122.0(4)
C28 C27 C29 119.7(4)
C26 C27 C29 118.3(3)
C27 C28 C19 120.2(4)
C27 C28 C36 123.8(4)
C19 C28 C36 116.1(3)
C30 C29 C34 120.3(4)
C30 C29 C27 121.0(4)
C34 C29 C27 118.6(3)
C31 C30 C29 119.5(4)
C31 C30 H30 120.3
C29 C30 H30 120.3
C32 C31 C30 120.9(4)
C32 C31 H31 119.5
C30 C31 H31 119.5
C31 C32 C33 119.1(4)
C31 C32 H32 120.4
C33 C32 H32 120.4
C34 C33 C32 120.6(4)
C34 C33 H33 119.7
C32 C33 H33 119.7
C33 C34 C29 119.5(4)
C33 C34 H34 120.2
C29 C34 H34 120.2
C23 C35 H35A 109.5
C23 C35 H35B 109.5
H35A C35 H35B 109.5
C23 C35 H35C 109.5
H35A C35 H35C 109.5
H35B C35 H35C 109.5
C28 C36 H36A 109.5
C28 C36 H36B 109.5
H36A C36 H36B 109.5
C28 C36 H36C 109.5
H36A C36 H36C 109.5
H36B C36 H36C 109.5

loop_
_geom_bond_atom_site_label_1
_geom_bond_atom_site_label_2
_geom_bond_distance
C1 O1 1.235(5)
C1 C10 1.460(5)
C1 C2 1.528(6)
C2 O2 1.233(4)
C2 C3 1.480(6)
C3 C4 1.352(5)
C3 C11 1.505(6)
C4 C5 1.473(6)
C4 C12 1.506(6)
C5 C6 1.392(5)
C5 C10 1.435(6)
C6 C7 1.377(6)
C6 H6 0.9500
C7 C8 1.397(6)
C7 H7 0.9500
C8 C9 1.389(5)
C8 C18 1.504(6)
C9 C10 1.397(6)
C9 H9 0.9500
C11 H11A 0.9800
C11 H11B 0.9800
C11 H11C 0.9800
C12 C13 1.383(5)
C12 C17 1.385(5)
C13 C14 1.383(5)
C13 H13 0.9500
C14 C15 1.366(6)
C14 H14 0.9500
C15 C16 1.365(6)
C15 H15 0.9500
C16 C17 1.381(6)
C16 H16 0.9500
C17 H17 0.9500
C18 H18A 0.9800
C18 H18B 0.9800
C18 H18C 0.9800
C19 O3 1.219(4)
C19 C28 1.464(6)
C19 C20 1.547(6)
C20 O4 1.217(5)
C20 C21 1.479(5)
C21 C26 1.390(6)
C21 C22 1.400(6)
C22 C23 1.394(5)
C22 H22 0.9500
C23 C24 1.384(5)
C23 C35 1.501(6)
C24 C25 1.398(6)
C24 H24 0.9500
C25 C26 1.395(5)
C25 H25 0.9500
C26 C27 1.496(6)
C27 C28 1.360(5)
C27 C29 1.501(5)
C28 C36 1.502(5)
C29 C30 1.398(5)
C29 C34 1.398(5)
C30 C31 1.390(5)
C30 H30 0.9500
C31 C32 1.386(6)
C31 H31 0.9500
C32 C33 1.410(6)
C32 H32 0.9500
C33 C34 1.383(5)
C33 H33 0.9500
C34 H34 0.9500
C35 H35A 0.9800
C35 H35B 0.9800
C35 H35C 0.9800
C36 H36A 0.9800
C36 H36B 0.9800
C36 H36C 0.9800
